data_4513078
loop_
_publ_author_name
'Yutronkie, Nathan J.'
'Leitch, Alicea A.'
'Korobkov, Ilia'
'Brusso, Jaclyn L.'

_publ_section_title
;
 1,2,4,6-Thiatriazinyl Radicals and Dimers: Structural and Electronic
 Tuning through Heteroaromatic Substituent Modification
;
_journal_issue 5
_journal_name_full 'Crystal Growth &amp; Design'
_journal_page_first 2524
_journal_paper_doi 10.1021/acs.cgd.5b00296
_journal_volume 15
_journal_year 2015
_chemical_formula_sum 'C12 H9 N5 O S'
_chemical_formula_weight 271.30
_chemical_name_systematic
; 
 ? 
;
_space_group_crystal_system triclinic
_space_group_IT_number 2
_space_group_name_Hall '-P 1'
_space_group_name_H-M_alt 'P -1'
_symmetry_space_group_name_Hall '-P 1'
_symmetry_space_group_name_H-M 'P -1'
_atom_sites_solution_hydrogens geom
_audit_creation_method SHELXL-2013
_cell_angle_alpha 82.682(2)
_cell_angle_beta 82.181(2)
_cell_angle_gamma 76.697(2)
_cell_formula_units_Z 2
_cell_length_a 6.4045(3)
_cell_length_b 7.6170(4)
_cell_length_c 12.4324(6)
_cell_measurement_reflns_used 5423
_cell_measurement_temperature 200(2)
_cell_measurement_theta_max 28.15
_cell_measurement_theta_min 2.76
_cell_volume 581.82(5)
_computing_cell_refinement 'APEX II, Bruker (2009)'
_computing_data_collection 'APEX II, Bruker (2009)'
_computing_data_reduction 'XPREP, Bruker (2009)'
_computing_molecular_graphics 'SHELXTL, Bruker (2004)'
_computing_publication_material 'SHELXTL, Bruker (2004)'
_computing_structure_refinement 'SHELXL-2013 (Sheldrick, 2013)'
_computing_structure_solution 'SHELXS-03 (Sheldrick, 2003)'
_diffrn_ambient_temperature 200(2)
_diffrn_measured_fraction_theta_full 0.988
_diffrn_measured_fraction_theta_max 0.984
_diffrn_measurement_device_type 'Bruker APEX-II CCD'
_diffrn_measurement_method '\f and \w scans'
_diffrn_radiation_type MoK\a
_diffrn_radiation_wavelength 0.71073
_diffrn_reflns_av_unetI/netI 0.0326
_diffrn_reflns_laue_measured_fraction_full 0.988
_diffrn_reflns_laue_measured_fraction_max 0.984
_diffrn_reflns_limit_h_max 8
_diffrn_reflns_limit_h_min -8
_diffrn_reflns_limit_k_max 10
_diffrn_reflns_limit_k_min -9
_diffrn_reflns_limit_l_max 16
_diffrn_reflns_limit_l_min 0
_diffrn_reflns_number 4276
_diffrn_reflns_point_group_measured_fraction_full 0.988
_diffrn_reflns_point_group_measured_fraction_max 0.984
_diffrn_reflns_theta_full 25.242
_diffrn_reflns_theta_max 28.246
_diffrn_reflns_theta_min 1.662
_exptl_absorpt_coefficient_mu 0.277
_exptl_absorpt_correction_T_max 0.745684
_exptl_absorpt_correction_T_min 0.631482
_exptl_absorpt_correction_type multi-scan
_exptl_absorpt_process_details 'SADABS, Bruker (2003)'
_exptl_crystal_colour pink
_exptl_crystal_density_diffrn 1.549
_exptl_crystal_density_meas ?
_exptl_crystal_description block
_exptl_crystal_F_000 280
_exptl_crystal_size_max 0.120
_exptl_crystal_size_mid 0.110
_exptl_crystal_size_min 0.090
_refine_diff_density_max 0.873
_refine_diff_density_min -0.466
_refine_diff_density_rms 0.086
_refine_ls_extinction_method none
_refine_ls_goodness_of_fit_ref 1.060
_refine_ls_hydrogen_treatment constr
_refine_ls_matrix_type full
_refine_ls_number_parameters 173
_refine_ls_number_reflns 2831
_refine_ls_number_restraints 0
_refine_ls_restrained_S_all 1.060
_refine_ls_R_factor_all 0.0785
_refine_ls_R_factor_gt 0.0575
_refine_ls_shift/su_max 0.000
_refine_ls_shift/su_mean 0.000
_refine_ls_structure_factor_coef Fsqd
_refine_ls_weighting_details 'w=1/[\s^2^(Fo^2^)+(0.0877P)^2^+0.4452P] where P=(Fo^2^+2Fc^2^)/3'
_refine_ls_weighting_scheme calc
_refine_ls_wR_factor_gt 0.1618
_refine_ls_wR_factor_ref 0.1751
_reflns_Friedel_coverage 0.000
_reflns_number_gt 2234
_reflns_number_total 2831
_reflns_threshold_expression 'I > 2\s(I)'
_cod_data_source_file cg5b00296_si_002.cif
_cod_data_source_block jb018_5
_cod_depositor_comments
;
The following automatic conversions were performed:

'_exptl_crystal_density_meas' value 'n/a' was changed to '?' - the
value is perceived as not measured.

Automatic conversion script
Id: cif_fix_values 3271 2015-04-21 07:52:19Z andrius 
;
_cod_database_code 4513078
_shelx_space_group_comment
; 
The symmetry employed for this shelxl refinement is uniquely defined 
by the following loop, which should always be used as a source of 
symmetry information in preference to the above space-group names. 
They are only intended as comments. 
;
_shelx_estimated_absorpt_t_min 0.968
_shelx_estimated_absorpt_t_max 0.975
_shelxl_version_number 2013-4

loop_
_space_group_symop_operation_xyz
'x, y, z'
'-x, -y, -z'

loop_
_atom_site_label
_atom_site_type_symbol
_atom_site_fract_x
_atom_site_fract_y
_atom_site_fract_z
_atom_site_U_iso_or_equiv
_atom_site_adp_type
_atom_site_occupancy
_atom_site_site_symmetry_order
_atom_site_calc_flag
_atom_site_refinement_flags_posn
_atom_site_refinement_flags_adp
S1 S 0.04486(11) 0.27084(12) 0.76024(8) 0.0326(2) Uani 1 1 d . .
O1 O 0.0577(4) 0.1070(4) 0.7081(3) 0.0467(6) Uani 1 1 d . .
C1 C -0.3123(5) 0.4725(4) 0.7062(3) 0.0232(6) Uani 1 1 d . .
N1 N -0.1059(5) 0.4378(4) 0.6839(2) 0.0304(6) Uani 1 1 d . .
N2 N -0.1112(5) 0.2454(4) 0.8794(2) 0.0307(6) Uani 1 1 d . .
C2 C -0.3165(5) 0.3009(4) 0.8813(3) 0.0251(6) Uani 1 1 d . .
N3 N -0.4219(4) 0.4013(4) 0.7978(2) 0.0285(5) Uani 1 1 d . .
H3A H -0.5636 0.4208 0.8030 0.034 Uiso 1 1 calc R U
C3 C -0.4504(5) 0.6002(5) 0.6315(3) 0.0227(7) Uani 1 1 d . .
C6 C -0.7182(7) 0.8201(6) 0.4977(3) 0.0338(9) Uani 1 1 d . .
H6A H -0.8167 0.8959 0.4519 0.041 Uiso 1 1 calc R U
C5 C -0.5025(7) 0.7892(5) 0.4659(3) 0.0328(8) Uani 1 1 d . .
H5A H -0.4486 0.8448 0.3983 0.039 Uiso 1 1 calc R U
N5 N -0.6678(5) 0.3334(5) 0.9788(3) 0.0300(7) Uani 1 1 d . .
N4 N -0.6656(5) 0.6324(5) 0.6652(3) 0.0279(7) Uani 1 1 d . .
C4 C -0.3621(6) 0.6756(4) 0.5331(3) 0.0278(8) Uani 1 1 d . .
H4A H -0.2106 0.6502 0.5126 0.033 Uiso 1 1 calc R U
C11 C -0.7367(7) 0.1784(6) 1.1561(3) 0.0355(9) Uani 1 1 d . .
H11A H -0.8384 0.1502 1.2150 0.043 Uiso 1 1 calc R U
C12 C -0.8051(6) 0.2931(5) 1.0651(3) 0.0341(9) Uani 1 1 d . .
H12A H -0.9548 0.3449 1.0641 0.041 Uiso 1 1 calc R U
C10 C -0.5168(8) 0.1056(6) 1.1592(3) 0.0401(10) Uani 1 1 d . .
H10A H -0.4649 0.0304 1.2212 0.048 Uiso 1 1 calc R U
C9 C -0.3757(6) 0.1460(5) 1.0693(3) 0.0313(8) Uani 1 1 d . .
H9A H -0.2248 0.0978 1.0674 0.038 Uiso 1 1 calc R U
C8 C -0.4620(6) 0.2587(5) 0.9825(3) 0.0243(7) Uani 1 1 d . .
C7 C -0.7928(5) 0.7409(5) 0.5967(3) 0.0302(7) Uani 1 1 d . .
H7A H -0.9442 0.7651 0.6175 0.036 Uiso 1 1 calc R U

loop_
_atom_site_aniso_label
_atom_site_aniso_U_11
_atom_site_aniso_U_22
_atom_site_aniso_U_33
_atom_site_aniso_U_23
_atom_site_aniso_U_13
_atom_site_aniso_U_12
S1 0.0226(4) 0.0426(5) 0.0281(4) 0.0043(3) 0.0000(3) -0.0037(3)
O1 0.0463(14) 0.0452(16) 0.0409(16) -0.0021(12) 0.0024(14) 0.0003(12)
C1 0.0258(15) 0.0262(15) 0.0192(14) -0.0017(12) 0.0004(12) -0.0105(13)
N1 0.0274(14) 0.0382(16) 0.0238(14) 0.0042(12) 0.0012(11) -0.0098(12)
N2 0.0264(14) 0.0381(17) 0.0257(14) 0.0021(12) -0.0005(11) -0.0077(12)
C2 0.0266(15) 0.0281(16) 0.0218(15) -0.0005(12) -0.0032(12) -0.0092(13)
N3 0.0216(11) 0.0400(16) 0.0222(13) 0.0064(11) -0.0006(11) -0.0092(11)
C3 0.0212(16) 0.0238(16) 0.0238(17) -0.0030(13) -0.0003(12) -0.0069(13)
C6 0.043(2) 0.0297(19) 0.0250(18) 0.0012(15) -0.0054(15) -0.0030(17)
C5 0.042(2) 0.0298(19) 0.0243(18) 0.0010(15) -0.0011(15) -0.0076(16)
N5 0.0265(15) 0.0377(17) 0.0263(16) -0.0016(13) 0.0009(11) -0.0111(13)
N4 0.0268(15) 0.0302(16) 0.0264(15) 0.0011(12) -0.0028(11) -0.0077(12)
C4 0.0284(15) 0.0297(16) 0.0247(18) -0.0009(14) 0.0025(12) -0.0096(13)
C11 0.042(2) 0.040(2) 0.0255(18) -0.0074(16) 0.0101(16) -0.0160(18)
C12 0.0327(17) 0.042(2) 0.0284(19) -0.0065(16) 0.0043(13) -0.0123(15)
C10 0.054(3) 0.040(2) 0.0215(18) 0.0068(16) 0.0007(17) -0.0094(19)
C9 0.0354(16) 0.0312(17) 0.0244(19) 0.0009(15) -0.0024(14) -0.0040(14)
C8 0.0337(19) 0.0233(16) 0.0193(16) -0.0017(13) -0.0027(13) -0.0133(14)
C7 0.0255(14) 0.0313(17) 0.0316(19) -0.0025(15) -0.0005(13) -0.0035(13)

loop_
_atom_type_symbol
_atom_type_description
_atom_type_scat_dispersion_real
_atom_type_scat_dispersion_imag
_atom_type_scat_source
C C 0.0033 0.0016 'International Tables Vol C Tables 4.2.6.8 and 6.1.1.4'
H H 0.0000 0.0000 'International Tables Vol C Tables 4.2.6.8 and 6.1.1.4'
N N 0.0061 0.0033 'International Tables Vol C Tables 4.2.6.8 and 6.1.1.4'
O O 0.0106 0.0060 'International Tables Vol C Tables 4.2.6.8 and 6.1.1.4'
S S 0.1246 0.1234 'International Tables Vol C Tables 4.2.6.8 and 6.1.1.4'

loop_
_geom_angle_atom_site_label_1
_geom_angle_atom_site_label_2
_geom_angle_atom_site_label_3
_geom_angle
O1 S1 N1 104.86(17)
O1 S1 N2 104.91(17)
N1 S1 N2 105.08(12)
N1 C1 N3 125.0(3)
N1 C1 C3 120.1(3)
N3 C1 C3 114.9(3)
C1 N1 S1 119.1(2)
C2 N2 S1 118.8(3)
N2 C2 N3 125.5(3)
N2 C2 C8 120.0(3)
N3 C2 C8 114.5(3)
C2 N3 C1 121.7(2)
N4 C3 C4 123.7(3)
N4 C3 C1 115.2(3)
C4 C3 C1 121.1(3)
C5 C6 C7 119.5(4)
C6 C5 C4 119.2(4)
C8 N5 C12 117.2(3)
C7 N4 C3 115.9(3)
C5 C4 C3 117.7(3)
C12 C11 C10 119.0(4)
N5 C12 C11 122.6(4)
C9 C10 C11 118.2(4)
C8 C9 C10 117.9(3)
N5 C8 C9 125.2(3)
N5 C8 C2 115.0(3)
C9 C8 C2 119.8(3)
N4 C7 C6 123.9(3)

loop_
_geom_bond_atom_site_label_1
_geom_bond_atom_site_label_2
_geom_bond_distance
S1 O1 1.459(3)
S1 N1 1.682(3)
S1 N2 1.686(3)
C1 N1 1.285(4)
C1 N3 1.372(4)
C1 C3 1.480(5)
N2 C2 1.283(4)
C2 N3 1.367(4)
C2 C8 1.507(5)
C3 N4 1.359(5)
C3 C4 1.389(5)
C6 C5 1.359(6)
C6 C7 1.375(5)
C5 C4 1.385(5)
N5 C8 1.314(5)
N5 C12 1.342(4)
N4 C7 1.331(5)
C11 C12 1.393(6)
C11 C10 1.394(7)
C10 C9 1.388(5)
C9 C8 1.384(5)

loop_
_geom_torsion_atom_site_label_1
_geom_torsion_atom_site_label_2
_geom_torsion_atom_site_label_3
_geom_torsion_atom_site_label_4
_geom_torsion
N3 C1 N1 S1 9.8(5)
C3 C1 N1 S1 -171.4(2)
O1 S1 N1 C1 88.1(3)
N2 S1 N1 C1 -22.3(3)
O1 S1 N2 C2 -88.4(3)
N1 S1 N2 C2 21.9(3)
S1 N2 C2 N3 -9.0(5)
S1 N2 C2 C8 172.1(2)
N2 C2 N3 C1 -8.2(5)
C8 C2 N3 C1 170.8(3)
N1 C1 N3 C2 7.8(5)
C3 C1 N3 C2 -171.1(3)
N1 C1 C3 N4 -177.5(3)
N3 C1 C3 N4 1.5(4)
N1 C1 C3 C4 4.2(5)
N3 C1 C3 C4 -176.8(3)
C7 C6 C5 C4 1.2(6)
C4 C3 N4 C7 1.1(5)
C1 C3 N4 C7 -177.2(3)
C6 C5 C4 C3 -0.8(5)
N4 C3 C4 C5 -0.3(5)
C1 C3 C4 C5 177.9(3)
C8 N5 C12 C11 0.4(6)
C10 C11 C12 N5 1.6(6)
C12 C11 C10 C9 -2.2(6)
C11 C10 C9 C8 1.0(5)
C12 N5 C8 C9 -1.8(6)
C12 N5 C8 C2 177.1(3)
C10 C9 C8 N5 1.1(5)
C10 C9 C8 C2 -177.7(4)
N2 C2 C8 N5 175.0(3)
N3 C2 C8 N5 -4.0(4)
N2 C2 C8 C9 -6.1(5)
N3 C2 C8 C9 174.9(3)
C3 N4 C7 C6 -0.7(5)
C5 C6 C7 N4 -0.4(5)
